data_7057620
loop_
_publ_author_name
'Akula, Suri Babu'
'Su, Chaochin'
'Wang, Hsiou-Hsuan'
'Chen, Huei-Siou'
'Li, Ting-Yu'
'Chen, Bo-Ren'
'Chang, Chih-Chien'
'Li, Wen-Ren'

_publ_section_title
;
 Synthesis and characterization of carbene-pyridyl anchoring Ru(ii) dyes
 with various binding functionalities for photoelectrochemical cells
;
_journal_issue 18
_journal_name_full 'New Journal of Chemistry'
_journal_page_first 15245
_journal_paper_doi 10.1039/C8NJ02658K
_journal_volume 42
_journal_year 2018
_chemical_formula_sum 'C28 H30 N8 O4 Ru S2'
_chemical_formula_weight 707.79
_space_group_IT_number 15
_space_group_name_Hall '-C 2yc'
_space_group_name_H-M_alt 'C 1 2/c 1'
_symmetry_cell_setting monoclinic
_symmetry_space_group_name_Hall '-C 2yc'
_symmetry_space_group_name_H-M 'C 1 2/c 1'
_atom_sites_solution_hydrogens geom
_atom_sites_solution_primary direct
_atom_sites_solution_secondary difmap
_audit_creation_method SHELXL-97
_audit_update_record
;
2017-06-08 deposited with the CCDC.
2018-08-07 downloaded from the CCDC.
;
_cell_angle_alpha 90.00
_cell_angle_beta 90.8330(10)
_cell_angle_gamma 90.00
_cell_formula_units_Z 4
_cell_length_a 19.0058(13)
_cell_length_b 10.2651(7)
_cell_length_c 15.6740(11)
_cell_measurement_reflns_used 4545
_cell_measurement_temperature 100(2)
_cell_measurement_theta_max 28.1768
_cell_measurement_theta_min 2.5949
_cell_volume 3057.6(4)
_computing_cell_refinement 'SAINT V7.68A (Bruker AXS, 2009)'
_computing_data_collection 'APEX2 (Bruker AXS, 2010)'
_computing_data_reduction 'SAINT V7.68A (Bruker AXS, 2009)'
_computing_molecular_graphics 'SHELXTL (Sheldrick, 2008)'
_computing_publication_material SHELXTL
_computing_structure_refinement 'SHELXL-97 (Sheldrick, 2008)'
_computing_structure_solution 'SHELXS-97 (Sheldrick, 2008)'
_diffrn_ambient_temperature 100(2)
_diffrn_detector_area_resol_mean 8.3333
_diffrn_measured_fraction_theta_full 0.986
_diffrn_measured_fraction_theta_max 0.986
_diffrn_measurement_device_type 'Bruker APEX-II CCD'
_diffrn_measurement_method '\f and \w scans'
_diffrn_radiation_monochromator graphite
_diffrn_radiation_source 'fine-focus sealed tube'
_diffrn_radiation_type MoK\a
_diffrn_radiation_wavelength 0.71073
_diffrn_reflns_av_R_equivalents 0.0300
_diffrn_reflns_av_sigmaI/netI 0.0276
_diffrn_reflns_limit_h_max 25
_diffrn_reflns_limit_h_min -25
_diffrn_reflns_limit_k_max 13
_diffrn_reflns_limit_k_min -13
_diffrn_reflns_limit_l_max 10
_diffrn_reflns_limit_l_min -20
_diffrn_reflns_number 14275
_diffrn_reflns_theta_full 28.53
_diffrn_reflns_theta_max 28.53
_diffrn_reflns_theta_min 2.60
_exptl_absorpt_coefficient_mu 0.697
_exptl_absorpt_correction_T_max 0.9486
_exptl_absorpt_correction_T_min 0.7819
_exptl_absorpt_correction_type multi-scan
_exptl_absorpt_process_details 'SADABS V2008/1 (Bruker AXS)'
_exptl_crystal_colour Black
_exptl_crystal_density_diffrn 1.538
_exptl_crystal_density_meas ?
_exptl_crystal_density_method 'not measured'
_exptl_crystal_description Columnar
_exptl_crystal_F_000 1448
_exptl_crystal_size_max 0.25
_exptl_crystal_size_mid 0.12
_exptl_crystal_size_min 0.10
_refine_diff_density_max 1.330
_refine_diff_density_min -0.961
_refine_diff_density_rms 0.098
_refine_ls_extinction_method none
_refine_ls_goodness_of_fit_ref 1.188
_refine_ls_hydrogen_treatment constr
_refine_ls_matrix_type full
_refine_ls_number_parameters 226
_refine_ls_number_reflns 3839
_refine_ls_number_restraints 3
_refine_ls_restrained_S_all 1.187
_refine_ls_R_factor_all 0.0416
_refine_ls_R_factor_gt 0.0395
_refine_ls_shift/su_max 0.000
_refine_ls_shift/su_mean 0.000
_refine_ls_structure_factor_coef Fsqd
_refine_ls_weighting_details 'calc w=1/[\s^2^(Fo^2^)+(0.0196P)^2^+23.2783P] where P=(Fo^2^+2Fc^2^)/3'
_refine_ls_weighting_scheme calc
_refine_ls_wR_factor_gt 0.1105
_refine_ls_wR_factor_ref 0.1114
_reflns_number_gt 3609
_reflns_number_total 3839
_reflns_threshold_expression >2sigma(I)
_cod_data_source_file c8nj02658k2.cif
_cod_data_source_block mo_130333lt_0m
_cod_depositor_comments
;
The following automatic conversions were performed:

'_exptl_crystal_density_meas' value 'not measured' was changed to '?'
- the value is perceived as not measured.

Automatic conversion script
Id: cif_fix_values 4973 2017-02-22 13:04:09Z antanas 

 Adding full bibliography for 7057620.cif.
;
_cod_database_code 7057620

loop_
_symmetry_equiv_pos_as_xyz
'x, y, z'
'-x, y, -z+1/2'
'x+1/2, y+1/2, z'
'-x+1/2, y+1/2, -z+1/2'
'-x, -y, -z'
'x, -y, z-1/2'
'-x+1/2, -y+1/2, -z'
'x+1/2, -y+1/2, z-1/2'

loop_
_atom_site_label
_atom_site_type_symbol
_atom_site_fract_x
_atom_site_fract_y
_atom_site_fract_z
_atom_site_U_iso_or_equiv
_atom_site_adp_type
_atom_site_occupancy
_atom_site_symmetry_multiplicity
_atom_site_calc_flag
_atom_site_refinement_flags
_atom_site_disorder_assembly
_atom_site_disorder_group
Ru1 Ru 0.5000 0.45562(3) 0.2500 0.01663(10) Uani 1 2 d S . .
S1 S 0.37078(6) 0.11813(10) 0.10057(6) 0.0341(2) Uani 1 1 d . . .
O1 O 0.68588(13) 0.8872(3) 0.52208(16) 0.0279(5) Uani 1 1 d . A .
N1 N 0.45079(15) 0.3134(3) 0.18022(17) 0.0232(6) Uani 1 1 d . . .
N2 N 0.43861(15) 0.5642(3) 0.40230(17) 0.0221(6) Uani 1 1 d . . .
N3 N 0.54238(14) 0.5938(3) 0.33184(17) 0.0202(5) Uani 1 1 d . . .
N5 N 0.64231(15) 0.4339(3) 0.14071(18) 0.0243(6) Uani 1 1 d . . .
C1 C 0.41825(19) 0.2313(3) 0.1472(2) 0.0243(7) Uani 1 1 d . . .
C2 C 0.57689(17) 0.4741(3) 0.1601(2) 0.0212(6) Uani 1 1 d . . .
C3 C 0.50421(16) 0.6258(3) 0.4012(2) 0.0202(6) Uani 1 1 d . . .
C4 C 0.52703(18) 0.7100(4) 0.4645(2) 0.0248(7) Uani 1 1 d . . .
H4 H 0.4983 0.7300 0.5118 0.030 Uiso 1 1 calc R . .
C5 C 0.59344(17) 0.7646(3) 0.4565(2) 0.0235(7) Uani 1 1 d . A .
C6 C 0.63305(18) 0.7345(3) 0.3852(2) 0.0245(7) Uani 1 1 d . . .
H6 H 0.6784 0.7717 0.3782 0.029 Uiso 1 1 calc R . .
C7 C 0.60596(17) 0.6507(3) 0.3249(2) 0.0239(7) Uani 1 1 d . . .
H7 H 0.6333 0.6319 0.2762 0.029 Uiso 1 1 calc R . .
C8 C 0.62509(19) 0.8546(4) 0.5223(2) 0.0273(7) Uani 1 1 d . . .
O2 O 0.5757(7) 0.9071(9) 0.5719(6) 0.029(2) Uani 0.530(11) 1 d PD A 1
C9 C 0.6010(5) 1.0064(10) 0.6321(5) 0.031(2) Uani 0.530(11) 1 d PD A 1
H9A H 0.6143 1.0866 0.6012 0.038 Uiso 0.530(11) 1 calc PR A 1
H9B H 0.6427 0.9741 0.6643 0.038 Uiso 0.530(11) 1 calc PR A 1
C10 C 0.5421(4) 1.0339(8) 0.6915(5) 0.037(2) Uani 0.530(11) 1 d PD A 1
H10A H 0.5010 1.0646 0.6587 0.055 Uiso 0.530(11) 1 calc PR A 1
H10B H 0.5567 1.1011 0.7325 0.055 Uiso 0.530(11) 1 calc PR A 1
H10C H 0.5298 0.9541 0.7222 0.055 Uiso 0.530(11) 1 calc PR A 1
O2' O 0.5820(8) 0.8689(10) 0.5886(7) 0.026(2) Uani 0.470(11) 1 d PD A 2
C9' C 0.6051(5) 0.9546(10) 0.6577(6) 0.031(2) Uani 0.470(11) 1 d PD A 2
H9'1 H 0.6571 0.9571 0.6607 0.037 Uiso 0.470(11) 1 calc PR A 2
H9'2 H 0.5876 0.9216 0.7128 0.037 Uiso 0.470(11) 1 calc PR A 2
C10' C 0.5768(5) 1.0883(9) 0.6413(6) 0.038(2) Uani 0.470(11) 1 d PD A 2
H10D H 0.6047 1.1308 0.5971 0.057 Uiso 0.470(11) 1 calc PR A 2
H10E H 0.5795 1.1396 0.6940 0.057 Uiso 0.470(11) 1 calc PR A 2
H10F H 0.5276 1.0822 0.6220 0.057 Uiso 0.470(11) 1 calc PR A 2
C11 C 0.38280(19) 0.5803(4) 0.4588(2) 0.0289(8) Uani 1 1 d . . .
H11 H 0.3812 0.6372 0.5065 0.035 Uiso 1 1 calc R . .
C12 C 0.33212(19) 0.4988(4) 0.4314(2) 0.0293(8) Uani 1 1 d . . .
H12 H 0.2872 0.4872 0.4561 0.035 Uiso 1 1 calc R . .
C13 C 0.68265(18) 0.3353(4) 0.1884(2) 0.0280(7) Uani 1 1 d . . .
H13A H 0.7087 0.2804 0.1475 0.034 Uiso 1 1 calc R . .
H13B H 0.6496 0.2782 0.2192 0.034 Uiso 1 1 calc R . .
C14 C 0.7343(2) 0.3941(5) 0.2518(3) 0.0394(10) Uani 1 1 d . . .
H14A H 0.7663 0.4529 0.2220 0.059 Uiso 1 1 calc R . .
H14B H 0.7616 0.3244 0.2795 0.059 Uiso 1 1 calc R . .
H14C H 0.7086 0.4430 0.2951 0.059 Uiso 1 1 calc R . .

loop_
_atom_site_aniso_label
_atom_site_aniso_U_11
_atom_site_aniso_U_22
_atom_site_aniso_U_33
_atom_site_aniso_U_23
_atom_site_aniso_U_13
_atom_site_aniso_U_12
Ru1 0.01451(17) 0.01933(18) 0.01616(17) 0.000 0.00355(11) 0.000
S1 0.0436(6) 0.0322(5) 0.0265(4) -0.0043(4) 0.0014(4) -0.0125(4)
O1 0.0242(12) 0.0313(13) 0.0283(13) 0.0014(10) -0.0006(10) -0.0049(10)
N1 0.0228(14) 0.0270(14) 0.0198(13) 0.0005(11) 0.0044(10) 0.0000(11)
N2 0.0207(13) 0.0277(14) 0.0181(13) -0.0029(11) 0.0054(10) -0.0032(11)
N3 0.0194(13) 0.0233(13) 0.0181(13) 0.0008(10) 0.0034(10) -0.0001(10)
N5 0.0243(14) 0.0297(15) 0.0191(13) 0.0022(11) 0.0050(10) 0.0057(12)
C1 0.0295(17) 0.0262(16) 0.0173(14) 0.0010(12) 0.0050(12) 0.0010(13)
C2 0.0222(15) 0.0248(16) 0.0168(14) -0.0014(12) 0.0030(11) 0.0010(12)
C3 0.0177(14) 0.0247(15) 0.0184(14) -0.0003(12) 0.0038(11) -0.0011(12)
C4 0.0232(16) 0.0310(17) 0.0204(15) -0.0044(13) 0.0060(12) -0.0045(13)
C5 0.0224(16) 0.0264(16) 0.0218(15) -0.0001(12) 0.0039(12) -0.0040(13)
C6 0.0210(15) 0.0267(17) 0.0261(16) -0.0012(13) 0.0052(12) -0.0039(13)
C7 0.0215(15) 0.0293(17) 0.0212(15) -0.0006(13) 0.0068(12) -0.0016(13)
C8 0.0272(17) 0.0305(18) 0.0243(16) -0.0012(14) 0.0034(13) -0.0043(14)
O2 0.027(4) 0.037(5) 0.023(4) -0.006(3) 0.001(3) -0.008(4)
C9 0.041(4) 0.029(5) 0.024(4) -0.005(3) -0.003(3) -0.004(4)
C10 0.045(4) 0.040(4) 0.026(4) -0.005(3) 0.003(3) 0.001(3)
O2' 0.025(4) 0.034(5) 0.021(4) -0.007(4) 0.001(3) -0.004(4)
C9' 0.038(5) 0.034(5) 0.021(5) -0.009(4) -0.003(4) -0.006(4)
C10' 0.049(6) 0.031(5) 0.034(5) -0.002(4) 0.006(4) 0.001(4)
C11 0.0254(17) 0.039(2) 0.0224(16) -0.0079(14) 0.0107(13) -0.0070(15)
C12 0.0228(16) 0.042(2) 0.0231(16) -0.0051(15) 0.0096(13) -0.0046(15)
C13 0.0235(16) 0.0361(19) 0.0247(16) 0.0048(14) 0.0055(13) 0.0097(14)
C14 0.039(2) 0.050(3) 0.0284(19) -0.0057(17) -0.0065(16) 0.0176(19)

loop_
_atom_type_symbol
_atom_type_description
_atom_type_scat_dispersion_real
_atom_type_scat_dispersion_imag
_atom_type_scat_source
C C 0.0033 0.0016 'International Tables Vol C Tables 4.2.6.8 and 6.1.1.4'
H H 0.0000 0.0000 'International Tables Vol C Tables 4.2.6.8 and 6.1.1.4'
N N 0.0061 0.0033 'International Tables Vol C Tables 4.2.6.8 and 6.1.1.4'
O O 0.0106 0.0060 'International Tables Vol C Tables 4.2.6.8 and 6.1.1.4'
S S 0.1246 0.1234 'International Tables Vol C Tables 4.2.6.8 and 6.1.1.4'
Ru Ru -1.2594 0.8363 'International Tables Vol C Tables 4.2.6.8 and 6.1.1.4'

loop_
_geom_angle_atom_site_label_1
_geom_angle_atom_site_label_2
_geom_angle_atom_site_label_3
_geom_angle
_geom_angle_site_symmetry_1
_geom_angle_site_symmetry_3
N1 Ru1 N1 88.77(16) . 2_655
N1 Ru1 C2 91.35(12) . .
N1 Ru1 C2 96.24(12) 2_655 .
N1 Ru1 C2 96.24(12) . 2_655
N1 Ru1 C2 91.35(12) 2_655 2_655
C2 Ru1 C2 169.39(19) . 2_655
N1 Ru1 N3 173.50(11) . .
N1 Ru1 N3 89.25(11) 2_655 .
C2 Ru1 N3 95.02(12) . .
C2 Ru1 N3 77.62(12) 2_655 .
N1 Ru1 N3 89.25(11) . 2_655
N1 Ru1 N3 173.50(11) 2_655 2_655
C2 Ru1 N3 77.62(12) . 2_655
C2 Ru1 N3 95.02(12) 2_655 2_655
N3 Ru1 N3 93.37(15) . 2_655
C1 N1 Ru1 173.2(3) . .
C2 N2 C3 118.5(3) 2_655 .
C2 N2 C11 111.9(3) 2_655 .
C3 N2 C11 129.6(3) . .
C7 N3 C3 116.8(3) . .
C7 N3 Ru1 126.1(2) . .
C3 N3 Ru1 117.1(2) . .
C2 N5 C12 111.5(3) . 2_655
C2 N5 C13 125.0(3) . .
C12 N5 C13 123.5(3) 2_655 .
N1 C1 S1 178.6(3) . .
N5 C2 N2 103.6(3) . 2_655
N5 C2 Ru1 142.5(3) . .
N2 C2 Ru1 113.8(2) 2_655 .
N3 C3 C4 124.1(3) . .
N3 C3 N2 112.9(3) . .
C4 C3 N2 123.0(3) . .
C3 C4 C5 117.7(3) . .
C3 C4 H4 121.2 . .
C5 C4 H4 121.2 . .
C4 C5 C6 119.1(3) . .
C4 C5 C8 122.8(3) . .
C6 C5 C8 118.1(3) . .
C7 C6 C5 119.3(3) . .
C7 C6 H6 120.3 . .
C5 C6 H6 120.3 . .
N3 C7 C6 123.0(3) . .
N3 C7 H7 118.5 . .
C6 C7 H7 118.5 . .
O1 C8 O2' 124.7(6) . .
O1 C8 O2 124.8(6) . .
O2' C8 O2 20.8(5) . .
O1 C8 C5 122.9(3) . .
O2' C8 C5 110.8(6) . .
O2 C8 C5 111.6(5) . .
C8 O2 C9 115.3(10) . .
O2 C9 C10 106.9(8) . .
O2 C9 H9A 110.3 . .
C10 C9 H9A 110.3 . .
O2 C9 H9B 110.3 . .
C10 C9 H9B 110.3 . .
H9A C9 H9B 108.6 . .
C8 O2' C9' 117.4(11) . .
O2' C9' C10' 108.8(8) . .
O2' C9' H9'1 109.9 . .
C10' C9' H9'1 109.9 . .
O2' C9' H9'2 109.9 . .
C10' C9' H9'2 109.9 . .
H9'1 C9' H9'2 108.3 . .
C9' C10' H10D 109.5 . .
C9' C10' H10E 109.5 . .
H10D C10' H10E 109.5 . .
C9' C10' H10F 109.5 . .
H10D C10' H10F 109.5 . .
H10E C10' H10F 109.5 . .
C12 C11 N2 105.7(3) . .
C12 C11 H11 127.1 . .
N2 C11 H11 127.1 . .
C11 C12 N5 107.3(3) . 2_655
C11 C12 H12 126.3 . .
N5 C12 H12 126.3 2_655 .
N5 C13 C14 112.9(3) . .
N5 C13 H13A 109.0 . .
C14 C13 H13A 109.0 . .
N5 C13 H13B 109.0 . .
C14 C13 H13B 109.0 . .
H13A C13 H13B 107.8 . .
C13 C14 H14A 109.5 . .
C13 C14 H14B 109.5 . .
H14A C14 H14B 109.5 . .
C13 C14 H14C 109.5 . .
H14A C14 H14C 109.5 . .
H14B C14 H14C 109.5 . .

loop_
_geom_bond_atom_site_label_1
_geom_bond_atom_site_label_2
_geom_bond_distance
_geom_bond_site_symmetry_2
Ru1 N1 2.043(3) .
Ru1 N1 2.043(3) 2_655
Ru1 C2 2.054(3) .
Ru1 C2 2.054(3) 2_655
Ru1 N3 2.068(3) .
Ru1 N3 2.068(3) 2_655
S1 C1 1.637(4) .
O1 C8 1.203(4) .
N1 C1 1.163(5) .
N2 C2 1.375(4) 2_655
N2 C3 1.398(4) .
N2 C11 1.401(4) .
N3 C7 1.348(4) .
N3 C3 1.355(4) .
N5 C2 1.349(4) .
N5 C12 1.405(4) 2_655
N5 C13 1.467(4) .
C2 N2 1.375(4) 2_655
C3 C4 1.382(5) .
C4 C5 1.388(5) .
C4 H4 0.9500 .
C5 C6 1.392(4) .
C5 C8 1.504(5) .
C6 C7 1.372(5) .
C6 H6 0.9500 .
C7 H7 0.9500 .
C8 O2' 1.341(14) .
C8 O2 1.341(14) .
O2 C9 1.465(10) .
C9 C10 1.493(10) .
C9 H9A 0.9900 .
C9 H9B 0.9900 .
C10 H10A 0.9800 .
C10 H10B 0.9800 .
C10 H10C 0.9800 .
O2' C9' 1.458(10) .
C9' C10' 1.495(12) .
C9' H9'1 0.9900 .
C9' H9'2 0.9900 .
C10' H10D 0.9800 .
C10' H10E 0.9800 .
C10' H10F 0.9800 .
C11 C12 1.342(5) .
C11 H11 0.9500 .
C12 N5 1.405(4) 2_655
C12 H12 0.9500 .
C13 C14 1.514(6) .
C13 H13A 0.9900 .
C13 H13B 0.9900 .
C14 H14A 0.9800 .
C14 H14B 0.9800 .
C14 H14C 0.9800 .
